data_7707851
loop_
_publ_author_name
'Klotzsche, Max'
'Barreca, Davide'
'Bigiani, Lorenzo'
'Seraglia, Roberta'
'Gasparotto, Alberto'
'Vanin, Laura'
'Jandl, Christian'
'P\"othig, Alexander'
'Roverso, Marco'
'Bogialli, Sara'
'Tabacchi, Gloria'
'Fois, Ettore'
'Callone, Emanuela'
'Dir\`e, Sandra'
'Maccato, Chiara'

_publ_section_title
;
 Facile preparation of a cobalt diamine diketonate adduct as a potential
 vapor phase precursor for Co<sub>3</sub>O<sub>4</sub>films.
;
_journal_issue 30
_journal_name_full 'Dalton transactions (Cambridge, England : 2003)'
_journal_page_first 10374
_journal_page_last 10385
_journal_paper_doi 10.1039/d1dt01650d
_journal_volume 50
_journal_year 2021
_chemical_compound_source 'see text'
_chemical_formula_moiety 'C16 H24 Co F6 N2 O4'
_chemical_formula_sum 'C16 H24 Co F6 N2 O4'
_chemical_formula_weight 481.30
_space_group_IT_number 15
_space_group_name_Hall '-C 2yc'
_space_group_name_H-M_alt 'C 1 2/c 1'
_symmetry_cell_setting monoclinic
_symmetry_Int_Tables_number 15
_symmetry_space_group_name_Hall '-C 2yc'
_symmetry_space_group_name_H-M 'C 1 2/c 1'
_atom_sites_solution_hydrogens geom
_atom_sites_solution_primary iterative
_atom_sites_solution_secondary difmap
_audit_update_record
;
2021-05-07 deposited with the CCDC.	2021-06-28 downloaded from the CCDC.
;
_cell_angle_alpha 90
_cell_angle_beta 91.719(2)
_cell_angle_gamma 90
_cell_formula_units_Z 4
_cell_length_a 8.8629(6)
_cell_length_b 13.2939(9)
_cell_length_c 17.7715(12)
_cell_measurement_reflns_used 9949
_cell_measurement_temperature 100
_cell_measurement_theta_max 26.7264
_cell_measurement_theta_min 2.2931
_cell_volume 2092.9(2)
_computing_cell_refinement 'SAINT (Bruker, 2017)'
_computing_data_collection 'APEX III Control Software (Bruker, 2016)'
_computing_data_reduction 'SAINT (Bruker, 2017)'
_computing_molecular_graphics 'PLATON (Spek, 2011)'
_computing_publication_material 'PLATON (Spek, 2011), enCIFer (Allen, 2014)'
_computing_structure_refinement 'SHELXL (Sheldrick, 2017), SHELXLE (Huebschle, 2011)'
_computing_structure_solution 'SHELXT (Sheldrick, 2015)'
_diffrn_ambient_temperature 100
_diffrn_detector ' CMOS plate '
_diffrn_detector_area_resol_mean 16
_diffrn_measured_fraction_theta_full 1.000
_diffrn_measured_fraction_theta_max 1.000
_diffrn_measurement_device ' \k-geometry diffractometer '
_diffrn_measurement_device_type ' Bruker Photon CMOS '
_diffrn_measurement_method ' phi- and omega-rotation '
_diffrn_radiation_monochromator 'Helios optic'
_diffrn_radiation_probe x-ray
_diffrn_radiation_source 'IMS microsource'
_diffrn_radiation_type MoK\a
_diffrn_radiation_wavelength 0.71073
_diffrn_reflns_av_R_equivalents 0.1012
_diffrn_reflns_av_unetI/netI 0.0264
_diffrn_reflns_limit_h_max 10
_diffrn_reflns_limit_h_min -11
_diffrn_reflns_limit_k_max 16
_diffrn_reflns_limit_k_min -16
_diffrn_reflns_limit_l_max 22
_diffrn_reflns_limit_l_min -22
_diffrn_reflns_number 32587
_diffrn_reflns_reduction_process
;
;
_diffrn_reflns_theta_full 25.24
_diffrn_reflns_theta_max 26.36
_diffrn_reflns_theta_min 2.29
_exptl_absorpt_coefficient_mu 0.896
_exptl_absorpt_correction_T_max 0.7454
_exptl_absorpt_correction_T_min 0.6999
_exptl_absorpt_correction_type multi-scan
_exptl_absorpt_process_details 'SADABS 2016/2, Bruker, 2016'
_exptl_crystal_colour orange
_exptl_crystal_density_diffrn 1.528
_exptl_crystal_density_method 'Not Measured'
_exptl_crystal_description fragment
_exptl_crystal_F_000 988
_exptl_crystal_size_max 0.300
_exptl_crystal_size_mid 0.120
_exptl_crystal_size_min 0.100
_refine_diff_density_max 0.299
_refine_diff_density_min -0.426
_refine_diff_density_rms 0.060
_refine_ls_extinction_method none
_refine_ls_goodness_of_fit_ref 1.060
_refine_ls_hydrogen_treatment constr
_refine_ls_matrix_type full
_refine_ls_number_parameters 135
_refine_ls_number_reflns 2135
_refine_ls_number_restraints 0
_refine_ls_restrained_S_all 1.060
_refine_ls_R_factor_all 0.0331
_refine_ls_R_factor_gt 0.0288
_refine_ls_shift/su_max 0.000
_refine_ls_shift/su_mean 0.000
_refine_ls_structure_factor_coef Fsqd
_refine_ls_weighting_details 'W=1/[\S^2^(FO^2^)+(0.0294P)^2^+2.6364P] WHERE P=(FO^2^+2FC^2^)/3'
_refine_ls_weighting_scheme calc
_refine_ls_wR_factor_gt 0.0709
_refine_ls_wR_factor_ref 0.0742
_reflns_number_gt 1940
_reflns_number_total 2135
_reflns_threshold_expression I>2\s(I)
_cod_data_source_file d1dt01650d2.cif
_cod_data_source_block Cotfa2TMEDA
_cod_depositor_comments 'Adding full bibliography for 7707851.cif.'
_cod_original_sg_symbol_H-M 'C 2/c'
_cod_database_code 7707851

loop_
_space_group_symop_id
_space_group_symop_operation_xyz
1 x,y,z
2 -x,y,1/2-z
3 -x,-y,-z
4 x,-y,1/2+z
5 1/2+x,1/2+y,z
6 1/2-x,1/2+y,1/2-z
7 1/2-x,1/2-y,-z
8 1/2+x,1/2-y,1/2+z

loop_
_atom_site_aniso_label
_atom_site_aniso_U_11
_atom_site_aniso_U_22
_atom_site_aniso_U_33
_atom_site_aniso_U_23
_atom_site_aniso_U_13
_atom_site_aniso_U_12
Co1 0.0187(2) 0.0231(2) 0.0123(2) 0.0000 -0.0013(1) 0.0000
F1 0.0364(6) 0.0321(6) 0.0412(6) -0.0115(5) -0.0204(5) 0.0044(4)
F2 0.0235(6) 0.1555(16) 0.0439(8) -0.0288(9) -0.0076(5) 0.0272(8)
F3 0.0827(10) 0.0262(6) 0.0759(10) 0.0075(6) -0.0582(8) 0.0043(6)
O1 0.0228(6) 0.0283(6) 0.0178(6) -0.0051(4) -0.0039(4) 0.0071(4)
O2 0.0222(5) 0.0300(6) 0.0187(6) -0.0007(5) -0.0027(4) 0.0059(5)
N1 0.0292(7) 0.0280(7) 0.0185(7) 0.0053(6) 0.0019(5) -0.0012(6)
C1 0.0558(12) 0.0269(9) 0.0247(9) 0.0012(7) 0.0047(8) -0.0097(8)
C2 0.0417(10) 0.0310(9) 0.0181(8) 0.0074(7) 0.0024(7) 0.0016(7)
C3 0.0288(9) 0.0503(12) 0.0378(11) 0.0180(9) 0.0042(8) -0.0072(8)
C4 0.0289(8) 0.0280(9) 0.0274(9) -0.0066(7) -0.0093(7) 0.0084(7)
C5 0.0212(7) 0.0226(8) 0.0140(7) 0.0020(6) -0.0031(6) 0.0019(6)
C6 0.0263(7) 0.0214(8) 0.0153(7) -0.0015(6) -0.0030(6) 0.0032(6)
C7 0.0257(7) 0.0240(8) 0.0166(7) 0.0027(6) 0.0016(6) 0.0053(6)
C8 0.0346(9) 0.0473(11) 0.0302(10) -0.0097(8) -0.0035(8) 0.0195(8)

loop_
_atom_site_label
_atom_site_type_symbol
_atom_site_thermal_displace_type
_atom_site_fract_x
_atom_site_fract_y
_atom_site_fract_z
_atom_site_occupancy
_atom_site_U_iso_or_equiv
_atom_site_calc_flag
_atom_site_refinement_flags
_atom_site_disorder_assembly
_atom_site_disorder_group
Co1 Co Uani 0.50000 0.50559(2) 0.25000 1.000 0.0181(1) d STP . .
F1 F Uani 0.86453(12) 0.62694(8) 0.47924(6) 1.000 0.0370(3) d . . .
F2 F Uani 0.95396(13) 0.55008(16) 0.38582(8) 1.000 0.0745(6) d . . .
F3 F Uani 0.82977(17) 0.46980(9) 0.46799(9) 1.000 0.0628(5) d . . .
O1 O Uani 0.67591(13) 0.50837(8) 0.32808(7) 1.000 0.0231(3) d . . .
O2 O Uani 0.39455(12) 0.61275(9) 0.31495(6) 1.000 0.0237(3) d . . .
N1 N Uani 0.38176(16) 0.38194(11) 0.30534(8) 1.000 0.0252(4) d . . .
C1 C Uani 0.4181(2) 0.29162(14) 0.26073(10) 1.000 0.0357(6) d . . .
C2 C Uani 0.4353(2) 0.36918(14) 0.38423(9) 1.000 0.0302(5) d . . .
C3 C Uani 0.2166(2) 0.39665(16) 0.30571(12) 1.000 0.0389(6) d . . .
C4 C Uani 0.83551(19) 0.55487(13) 0.42881(10) 1.000 0.0283(5) d . . .
C5 C Uani 0.68930(16) 0.56978(12) 0.38223(8) 1.000 0.0193(4) d . . .
C6 C Uani 0.59068(17) 0.64183(12) 0.40590(9) 1.000 0.0211(4) d . . .
C7 C Uani 0.44505(18) 0.65753(12) 0.37234(9) 1.000 0.0221(4) d . . .
C8 C Uani 0.3448(2) 0.73324(16) 0.40877(11) 1.000 0.0375(6) d . . .
H1A H Uiso 0.35289 0.28986 0.21455 1.000 0.0430 c RU . .
H1B H Uiso 0.39714 0.23052 0.29050 1.000 0.0430 c RU . .
H2A H Uiso 0.54459 0.35783 0.38576 1.000 0.0450 c RU . .
H2B H Uiso 0.38451 0.31129 0.40638 1.000 0.0450 c RU . .
H2C H Uiso 0.41230 0.42996 0.41291 1.000 0.0450 c RU . .
H3A H Uiso 0.17765 0.40548 0.25394 1.000 0.0580 c RU . .
H3B H Uiso 0.19350 0.45658 0.33533 1.000 0.0580 c RU . .
H3C H Uiso 0.16917 0.33765 0.32809 1.000 0.0580 c RU . .
H6 H Uiso 0.62139 0.68353 0.44698 1.000 0.0250 c RU . .
H8A H Uiso 0.34874 0.79697 0.38119 1.000 0.0560 c RU . .
H8B H Uiso 0.37948 0.74397 0.46103 1.000 0.0560 c RU . .
H8C H Uiso 0.24078 0.70817 0.40786 1.000 0.0560 c RU . .

loop_
_atom_type_symbol
_atom_type_description
_atom_type_scat_dispersion_real
_atom_type_scat_dispersion_imag
_atom_type_scat_source
C C 0.0033 0.0016 ' International Tables Vol C Tables 4.2.6.8 and 6.1.1.4'
H H 0.0000 0.0000 ' International Tables Vol C Tables 4.2.6.8 and 6.1.1.4'
Co Co 0.3494 0.9721 ' International Tables Vol C Tables 4.2.6.8 and 6.1.1.4'
F F 0.0171 0.0103 ' International Tables Vol C Tables 4.2.6.8 and 6.1.1.4'
N N 0.0061 0.0033 ' International Tables Vol C Tables 4.2.6.8 and 6.1.1.4'
O O 0.0106 0.0060 ' International Tables Vol C Tables 4.2.6.8 and 6.1.1.4'

loop_
_geom_angle_atom_site_label_1
_geom_angle_atom_site_label_2
_geom_angle_atom_site_label_3
_geom_angle
_geom_angle_site_symmetry_1
_geom_angle_site_symmetry_2
_geom_angle_site_symmetry_3
_geom_angle_publ_flag
O1 Co1 O2 87.55(4) . . . yes
O1 Co1 N1 94.22(5) . . . yes
O1 Co1 O1 177.94(4) . . 2_655 yes
O1 Co1 O2 91.03(4) . . 2_655 yes
O1 Co1 N1 87.33(5) . . 2_655 yes
O2 Co1 N1 92.05(5) . . . yes
O1 Co1 O2 91.03(4) 2_655 . . yes
O2 Co1 O2 93.21(5) . . 2_655 yes
O2 Co1 N1 172.72(5) . . 2_655 yes
O1 Co1 N1 87.33(5) 2_655 . . yes
O2 Co1 N1 172.72(5) 2_655 . . yes
N1 Co1 N1 83.16(5) . . 2_655 yes
O1 Co1 O2 87.55(4) 2_655 . 2_655 yes
O1 Co1 N1 94.22(5) 2_655 . 2_655 yes
O2 Co1 N1 92.05(5) 2_655 . 2_655 yes
Co1 O1 C5 125.24(10) . . . yes
Co1 O2 C7 128.61(10) . . . yes
Co1 N1 C1 104.65(10) . . . yes
Co1 N1 C2 111.53(11) . . . yes
Co1 N1 C3 112.89(11) . . . yes
C1 N1 C2 110.28(14) . . . yes
C1 N1 C3 109.97(14) . . . yes
C2 N1 C3 107.54(14) . . . yes
N1 C1 C1 111.18(15) . . 2_655 yes
F1 C4 F2 106.48(15) . . . yes
F1 C4 F3 105.61(15) . . . yes
F1 C4 C5 114.48(14) . . . yes
F2 C4 F3 107.82(16) . . . yes
F2 C4 C5 111.66(14) . . . yes
F3 C4 C5 110.40(14) . . . yes
O1 C5 C4 112.75(13) . . . yes
O1 C5 C6 129.65(14) . . . yes
C4 C5 C6 117.51(14) . . . no
C5 C6 C7 123.58(14) . . . no
O2 C7 C6 124.76(15) . . . yes
O2 C7 C8 117.91(14) . . . yes
C6 C7 C8 117.33(14) . . . no
N1 C1 H1A 109.00 . . . no
N1 C1 H1B 109.00 . . . no
H1A C1 H1B 108.00 . . . no
C1 C1 H1A 109.00 2_655 . . no
C1 C1 H1B 109.00 2_655 . . no
N1 C2 H2A 109.00 . . . no
N1 C2 H2B 109.00 . . . no
N1 C2 H2C 109.00 . . . no
H2A C2 H2B 109.00 . . . no
H2A C2 H2C 109.00 . . . no
H2B C2 H2C 109.00 . . . no
N1 C3 H3A 109.00 . . . no
N1 C3 H3B 109.00 . . . no
N1 C3 H3C 109.00 . . . no
H3A C3 H3B 109.00 . . . no
H3A C3 H3C 109.00 . . . no
H3B C3 H3C 109.00 . . . no
C5 C6 H6 118.00 . . . no
C7 C6 H6 118.00 . . . no
C7 C8 H8A 109.00 . . . no
C7 C8 H8B 109.00 . . . no
C7 C8 H8C 109.00 . . . no
H8A C8 H8B 109.00 . . . no
H8A C8 H8C 109.00 . . . no
H8B C8 H8C 109.00 . . . no

loop_
_geom_bond_atom_site_label_1
_geom_bond_atom_site_label_2
_geom_bond_distance
_geom_bond_site_symmetry_1
_geom_bond_site_symmetry_2
_geom_bond_publ_flag
Co1 O1 2.0561(12) . . yes
Co1 O2 2.0736(12) . . yes
Co1 N1 2.1976(15) . . yes
Co1 O1 2.0561(12) . 2_655 yes
Co1 O2 2.0736(12) . 2_655 yes
Co1 N1 2.1976(15) . 2_655 yes
F1 C4 1.332(2) . . yes
F2 C4 1.318(2) . . yes
F3 C4 1.330(2) . . yes
O1 C5 1.2648(19) . . yes
O2 C7 1.2520(19) . . yes
N1 C1 1.480(2) . . yes
N1 C2 1.476(2) . . yes
N1 C3 1.477(2) . . yes
C1 C1 1.512(3) . 2_655 no
C4 C5 1.530(2) . . no
C5 C6 1.371(2) . . no
C6 C7 1.421(2) . . no
C7 C8 1.502(3) . . no
C1 H1A 0.9900 . . no
C1 H1B 0.9900 . . no
C2 H2A 0.9800 . . no
C2 H2B 0.9800 . . no
C2 H2C 0.9800 . . no
C3 H3A 0.9800 . . no
C3 H3B 0.9800 . . no
C3 H3C 0.9800 . . no
C6 H6 0.9500 . . no
C8 H8A 0.9800 . . no
C8 H8B 0.9800 . . no
C8 H8C 0.9800 . . no

loop_
_geom_hbond_atom_site_label_D
_geom_hbond_atom_site_label_H
_geom_hbond_atom_site_label_A
_geom_hbond_distance_DH
_geom_hbond_distance_HA
_geom_hbond_distance_DA
_geom_hbond_angle_DHA
_geom_hbond_site_symmetry_A
_geom_hbond_publ_flag
C2 H2A O1 0.9800 2.5500 3.016(2) 109.00 . yes
C3 H3A O1 0.9800 2.4100 2.984(2) 117.00 2_655 yes
C6 H6 F1 0.9500 2.3400 2.7275(19) 104.00 . yes

loop_
_geom_torsion_atom_site_label_1
_geom_torsion_atom_site_label_2
_geom_torsion_atom_site_label_3
_geom_torsion_atom_site_label_4
_geom_torsion
_geom_torsion_site_symmetry_1
_geom_torsion_site_symmetry_2
_geom_torsion_site_symmetry_3
_geom_torsion_site_symmetry_4
_geom_torsion_publ_flag
O2 Co1 O1 C5 -7.66(12) . . . . no
N1 Co1 O1 C5 -99.54(13) . . . . no
O2 Co1 O1 C5 85.51(12) 2_655 . . . no
N1 Co1 O1 C5 177.52(13) 2_655 . . . no
O1 Co1 O2 C7 5.62(13) . . . . no
N1 Co1 O2 C7 99.76(14) . . . . no
O1 Co1 O2 C7 -172.88(13) 2_655 . . . no
O2 Co1 O2 C7 -85.28(13) 2_655 . . . no
O1 Co1 N1 C1 -101.04(10) . . . . no
O1 Co1 N1 C2 18.19(11) . . . . no
O1 Co1 N1 C3 139.39(12) . . . . no
O2 Co1 N1 C1 171.27(10) . . . . no
O2 Co1 N1 C2 -69.51(11) . . . . no
O2 Co1 N1 C3 51.70(12) . . . . no
O1 Co1 N1 C1 80.33(10) 2_655 . . . no
O1 Co1 N1 C2 -160.45(11) 2_655 . . . no
O1 Co1 N1 C3 -39.24(12) 2_655 . . . no
N1 Co1 N1 C1 -14.25(10) 2_655 . . . no
N1 Co1 N1 C2 104.98(11) 2_655 . . . no
N1 Co1 N1 C3 -133.82(13) 2_655 . . . no
Co1 O1 C5 C4 -177.95(10) . . . . no
Co1 O1 C5 C6 5.5(2) . . . . no
Co1 O2 C7 C6 -0.7(2) . . . . no
Co1 O2 C7 C8 179.45(11) . . . . no
Co1 N1 C1 C1 41.23(15) . . . 2_655 no
C2 N1 C1 C1 -78.83(17) . . . 2_655 no
C3 N1 C1 C1 162.74(15) . . . 2_655 no
N1 C1 C1 N1 -59.02(18) . . 2_655 2_655 no
F1 C4 C5 O1 170.57(13) . . . . no
F1 C4 C5 C6 -12.4(2) . . . . no
F2 C4 C5 O1 49.5(2) . . . . no
F2 C4 C5 C6 -133.46(17) . . . . no
F3 C4 C5 O1 -70.43(18) . . . . no
F3 C4 C5 C6 106.61(17) . . . . no
O1 C5 C6 C7 2.4(3) . . . . no
C4 C5 C6 C7 -174.03(15) . . . . no
C5 C6 C7 O2 -5.0(3) . . . . no
C5 C6 C7 C8 174.79(16) . . . . no
